data_1508672
loop_
_publ_author_name
'Jiang, Bo'
'Li, Qiu-Yun'
'Tu, Shu-Jiang'
'Li, Guigen'

_publ_section_title
;
 Three-component domino reactions for selective formation of
 indeno[1,2-b]indole derivatives.
;
_journal_issue 20
_journal_name_full 'Organic letters'
_journal_page_first 5210
_journal_page_last 5213
_journal_paper_doi 10.1021/ol3023038
_journal_volume 14
_journal_year 2012
_chemical_formula_sum 'C30 H27 Cl N2 O3'
_chemical_formula_weight 498.99
_chemical_name_systematic
; 
 ? 
;
_space_group_IT_number 14
_symmetry_cell_setting monoclinic
_symmetry_space_group_name_Hall '-P 2ybc'
_symmetry_space_group_name_H-M 'P 1 21/c 1'
_atom_sites_solution_hydrogens geom
_atom_sites_solution_primary direct
_atom_sites_solution_secondary difmap
_audit_creation_method SHELXL-97
_cell_angle_alpha 90.00
_cell_angle_beta 108.9940(10)
_cell_angle_gamma 90.00
_cell_formula_units_Z 4
_cell_length_a 9.2972(8)
_cell_length_b 28.872(3)
_cell_length_c 10.5273(9)
_cell_measurement_reflns_used 1530
_cell_measurement_temperature 298(2)
_cell_measurement_theta_max 26.433
_cell_measurement_theta_min 2.486
_cell_volume 2672.0(4)
_computing_cell_refinement 'Bruker SMART'
_computing_data_collection 'Bruker SMART'
_computing_data_reduction 'Bruker SHELXTL'
_computing_molecular_graphics 'Bruker SHELXTL'
_computing_publication_material 'Bruker SHELXTL'
_computing_structure_refinement 'SHELXL-97 (Sheldrick, 1997)'
_computing_structure_solution 'SHELXS-97 (Sheldrick, 1990)'
_diffrn_ambient_temperature 298(2)
_diffrn_measured_fraction_theta_full 0.998
_diffrn_measured_fraction_theta_max 0.998
_diffrn_measurement_device_type 'CCD area detector'
_diffrn_measurement_method 'phi and omega scans'
_diffrn_radiation_monochromator graphite
_diffrn_radiation_source 'fine-focus sealed tube'
_diffrn_radiation_type MoK\a
_diffrn_radiation_wavelength 0.71073
_diffrn_reflns_av_R_equivalents 0.0729
_diffrn_reflns_av_sigmaI/netI 0.1060
_diffrn_reflns_limit_h_max 11
_diffrn_reflns_limit_h_min -11
_diffrn_reflns_limit_k_max 34
_diffrn_reflns_limit_k_min -34
_diffrn_reflns_limit_l_max 9
_diffrn_reflns_limit_l_min -12
_diffrn_reflns_number 14008
_diffrn_reflns_theta_full 25.02
_diffrn_reflns_theta_max 25.02
_diffrn_reflns_theta_min 2.49
_exptl_absorpt_coefficient_mu 0.176
_exptl_absorpt_correction_T_max 0.9895
_exptl_absorpt_correction_T_min 0.9656
_exptl_absorpt_correction_type multi-scan
_exptl_absorpt_process_details sadabs
_exptl_crystal_density_diffrn 1.240
_exptl_crystal_density_method 'not measured'
_exptl_crystal_F_000 1048
_exptl_crystal_size_max 0.20
_exptl_crystal_size_mid 0.15
_exptl_crystal_size_min 0.06
_refine_diff_density_max 0.385
_refine_diff_density_min -0.302
_refine_diff_density_rms 0.035
_refine_ls_extinction_method none
_refine_ls_goodness_of_fit_ref 1.039
_refine_ls_hydrogen_treatment mixed
_refine_ls_matrix_type full
_refine_ls_number_parameters 325
_refine_ls_number_reflns 4708
_refine_ls_number_restraints 0
_refine_ls_restrained_S_all 1.039
_refine_ls_R_factor_all 0.1417
_refine_ls_R_factor_gt 0.0524
_refine_ls_shift/su_max 0.001
_refine_ls_shift/su_mean 0.000
_refine_ls_structure_factor_coef Fsqd
_refine_ls_weighting_details 'calc w=1/[\s^2^(Fo^2^)+(0.0046P)^2^+0.0000P] where P=(Fo^2^+2Fc^2^)/3'
_refine_ls_weighting_scheme calc
_refine_ls_wR_factor_gt 0.0643
_refine_ls_wR_factor_ref 0.0737
_reflns_number_gt 2043
_reflns_number_total 4708
_reflns_threshold_expression >2sigma(I)
_cod_data_source_file ol3023038_si_002.cif
_cod_data_source_block 110705a
_cod_depositor_comments
;
The following automatic conversions were performed:

'_symmetry_cell_setting' value 'Monoclinic' changed to 'monoclinic'
according to /home/saulius/struct/CIF-dictionaries/cif_core.dic
dictionary named 'cif_core.dic' version 2.4.2 from 2011-04-26.

Automatic conversion script
Id: cif_fix_values 1891 2012-01-12 08:04:46Z andrius 
;
_cod_original_sg_symbol_H-M P2(1)/c
_cod_database_code 1508672

loop_
_symmetry_equiv_pos_as_xyz
'x, y, z'
'-x, y+1/2, -z+1/2'
'-x, -y, -z'
'x, -y-1/2, z-1/2'

loop_
_atom_site_label
_atom_site_type_symbol
_atom_site_fract_x
_atom_site_fract_y
_atom_site_fract_z
_atom_site_U_iso_or_equiv
_atom_site_adp_type
_atom_site_occupancy
_atom_site_symmetry_multiplicity
_atom_site_calc_flag
_atom_site_refinement_flags
Cl1 Cl 1.16448(10) 0.61306(4) 1.15766(12) 0.1414(5) Uani 1 1 d .
N1 N 0.4367(2) 0.62456(7) 0.6836(2) 0.0439(6) Uani 1 1 d .
N2 N 0.5273(3) 0.66880(7) 0.8889(2) 0.0472(6) Uani 1 1 d .
H2 H 0.4792 0.6764 0.9432 0.057 Uiso 1 1 calc R
O1 O 0.6550(2) 0.72268(6) 0.72652(17) 0.0517(5) Uani 1 1 d .
H1 H 0.6495 0.7399 0.7866 0.078 Uiso 1 1 calc R
O2 O 0.4030(2) 0.77763(7) 0.5593(2) 0.0721(7) Uani 1 1 d .
O3 O 0.6048(2) 0.72343(7) 0.41932(19) 0.0660(6) Uani 1 1 d .
C1 C 0.4447(3) 0.67082(9) 0.7496(3) 0.0430(8) Uani 1 1 d .
C2 C 0.5116(3) 0.70365(9) 0.6605(3) 0.0435(8) Uani 1 1 d .
C3 C 0.3866(3) 0.74092(11) 0.6087(3) 0.0521(8) Uani 1 1 d .
C4 C 0.2505(3) 0.72479(10) 0.6350(3) 0.0501(8) Uani 1 1 d .
C5 C 0.2839(3) 0.68846(9) 0.7241(3) 0.0435(8) Uani 1 1 d .
C6 C 0.1758(3) 0.67172(9) 0.7763(3) 0.0560(9) Uani 1 1 d .
H6 H 0.1990 0.6482 0.8402 0.067 Uiso 1 1 calc R
C7 C 0.0319(4) 0.69097(10) 0.7310(3) 0.0659(10) Uani 1 1 d .
H7 H -0.0429 0.6798 0.7640 0.079 Uiso 1 1 calc R
C8 C -0.0029(4) 0.72601(11) 0.6387(3) 0.0759(11) Uani 1 1 d .
H8 H -0.1014 0.7377 0.6079 0.091 Uiso 1 1 calc R
C9 C 0.1068(4) 0.74427(10) 0.5907(3) 0.0723(10) Uani 1 1 d .
H9 H 0.0847 0.7689 0.5305 0.087 Uiso 1 1 calc R
C10 C 0.4718(3) 0.62888(10) 0.5684(3) 0.0454(8) Uani 1 1 d .
C11 C 0.5173(3) 0.67233(10) 0.5495(3) 0.0430(8) Uani 1 1 d .
C12 C 0.5662(3) 0.68396(11) 0.4395(3) 0.0520(9) Uani 1 1 d .
C13 C 0.5652(3) 0.64504(10) 0.3430(3) 0.0643(9) Uani 1 1 d .
H13A H 0.6461 0.6507 0.3056 0.077 Uiso 1 1 calc R
H13B H 0.4697 0.6463 0.2694 0.077 Uiso 1 1 calc R
C14 C 0.5844(4) 0.59618(11) 0.4012(3) 0.0623(9) Uani 1 1 d .
C15 C 0.4709(3) 0.58878(9) 0.4778(3) 0.0587(9) Uani 1 1 d .
H15A H 0.3694 0.5850 0.4140 0.070 Uiso 1 1 calc R
H15B H 0.4971 0.5607 0.5308 0.070 Uiso 1 1 calc R
C16 C 0.7477(3) 0.58983(11) 0.4992(3) 0.0926(12) Uani 1 1 d .
H16A H 0.7584 0.5593 0.5371 0.139 Uiso 1 1 calc R
H16B H 0.7671 0.6124 0.5698 0.139 Uiso 1 1 calc R
H16C H 0.8191 0.5939 0.4516 0.139 Uiso 1 1 calc R
C17 C 0.5536(3) 0.56035(10) 0.2893(3) 0.0919(12) Uani 1 1 d .
H17A H 0.6199 0.5659 0.2374 0.138 Uiso 1 1 calc R
H17B H 0.4497 0.5627 0.2322 0.138 Uiso 1 1 calc R
H17C H 0.5719 0.5299 0.3278 0.138 Uiso 1 1 calc R
C18 C 0.3547(3) 0.58712(10) 0.7151(3) 0.0460(8) Uani 1 1 d .
C19 C 0.4034(3) 0.56755(10) 0.8410(3) 0.0611(9) Uani 1 1 d .
H19 H 0.4955 0.5767 0.9028 0.073 Uiso 1 1 calc R
C20 C 0.3160(5) 0.53427(11) 0.8761(4) 0.0747(11) Uani 1 1 d .
H20 H 0.3506 0.5213 0.9616 0.090 Uiso 1 1 calc R
C21 C 0.1798(5) 0.52015(12) 0.7878(5) 0.0805(12) Uani 1 1 d .
C22 C 0.1329(4) 0.53917(11) 0.6610(4) 0.0784(11) Uani 1 1 d .
H22 H 0.0427 0.5290 0.5984 0.094 Uiso 1 1 calc R
C23 C 0.2171(3) 0.57320(10) 0.6249(3) 0.0642(9) Uani 1 1 d .
H23 H 0.1812 0.5866 0.5401 0.077 Uiso 1 1 calc R
C24 C 0.0830(4) 0.48351(10) 0.8257(4) 0.1335(17) Uani 1 1 d .
H24A H 0.0913 0.4871 0.9185 0.200 Uiso 1 1 calc R
H24B H 0.1179 0.4532 0.8117 0.200 Uiso 1 1 calc R
H24C H -0.0214 0.4871 0.7707 0.200 Uiso 1 1 calc R
C25 C 0.6800(3) 0.65562(10) 0.9467(3) 0.0467(8) Uani 1 1 d .
C26 C 0.7583(4) 0.62787(10) 0.8840(3) 0.0633(9) Uani 1 1 d .
H26 H 0.7100 0.6177 0.7966 0.076 Uiso 1 1 calc R
C27 C 0.9069(4) 0.61516(11) 0.9495(4) 0.0730(11) Uani 1 1 d .
H27 H 0.9589 0.5970 0.9059 0.088 Uiso 1 1 calc R
C28 C 0.9770(4) 0.62923(13) 1.0775(5) 0.0774(12) Uani 1 1 d .
C29 C 0.9044(4) 0.65621(12) 1.1429(4) 0.0793(12) Uani 1 1 d .
H29 H 0.9540 0.6655 1.2309 0.095 Uiso 1 1 calc R
C30 C 0.7543(4) 0.66992(10) 1.0770(3) 0.0652(9) Uani 1 1 d .
H30 H 0.7042 0.6887 1.1210 0.078 Uiso 1 1 calc R

loop_
_atom_site_aniso_label
_atom_site_aniso_U_11
_atom_site_aniso_U_22
_atom_site_aniso_U_33
_atom_site_aniso_U_23
_atom_site_aniso_U_13
_atom_site_aniso_U_12
Cl1 0.0534(7) 0.1565(10) 0.1803(12) 0.0565(9) -0.0087(7) 0.0034(7)
N1 0.0484(16) 0.0381(15) 0.0465(17) 0.0024(13) 0.0171(13) 0.0025(13)
N2 0.0431(16) 0.0631(17) 0.0396(16) 0.0022(14) 0.0194(14) 0.0009(13)
O1 0.0547(13) 0.0517(13) 0.0533(13) -0.0081(11) 0.0241(11) -0.0083(11)
O2 0.0803(16) 0.0527(14) 0.0989(19) 0.0251(13) 0.0507(14) 0.0136(13)
O3 0.0793(16) 0.0660(15) 0.0614(15) 0.0082(13) 0.0349(13) -0.0045(13)
C1 0.048(2) 0.0416(19) 0.041(2) 0.0000(16) 0.0175(18) 0.0022(16)
C2 0.0401(19) 0.0438(19) 0.048(2) 0.0028(16) 0.0161(17) -0.0034(16)
C3 0.055(2) 0.050(2) 0.055(2) 0.0052(18) 0.0224(18) 0.0068(19)
C4 0.045(2) 0.047(2) 0.061(2) 0.0085(18) 0.0211(18) 0.0069(17)
C5 0.041(2) 0.0392(19) 0.055(2) 0.0012(16) 0.0213(17) 0.0045(15)
C6 0.051(2) 0.050(2) 0.069(2) 0.0057(17) 0.022(2) 0.0049(18)
C7 0.051(2) 0.062(2) 0.092(3) 0.010(2) 0.033(2) 0.0027(19)
C8 0.049(2) 0.073(3) 0.103(3) 0.016(2) 0.021(2) 0.013(2)
C9 0.063(2) 0.063(2) 0.098(3) 0.027(2) 0.035(2) 0.021(2)
C10 0.0416(19) 0.048(2) 0.046(2) -0.0002(18) 0.0140(17) 0.0032(16)
C11 0.0439(19) 0.047(2) 0.041(2) -0.0013(17) 0.0177(17) 0.0042(16)
C12 0.048(2) 0.058(2) 0.049(2) 0.001(2) 0.0148(18) 0.0079(18)
C13 0.059(2) 0.080(2) 0.060(2) 0.001(2) 0.0270(19) 0.0064(19)
C14 0.061(2) 0.071(2) 0.060(2) -0.010(2) 0.027(2) 0.011(2)
C15 0.063(2) 0.054(2) 0.057(2) -0.0066(18) 0.0165(19) 0.0076(17)
C16 0.062(2) 0.118(3) 0.097(3) 0.004(3) 0.024(2) 0.033(2)
C17 0.108(3) 0.092(3) 0.084(3) -0.028(2) 0.042(2) 0.019(2)
C18 0.049(2) 0.0356(19) 0.056(2) -0.0005(17) 0.0196(19) 0.0009(16)
C19 0.071(2) 0.052(2) 0.064(3) 0.0019(19) 0.027(2) 0.0003(19)
C20 0.097(3) 0.054(2) 0.085(3) 0.010(2) 0.047(3) 0.005(2)
C21 0.086(3) 0.049(3) 0.124(4) 0.008(3) 0.058(3) -0.001(2)
C22 0.054(2) 0.058(3) 0.121(4) -0.007(3) 0.025(3) -0.012(2)
C23 0.055(2) 0.055(2) 0.080(3) 0.001(2) 0.017(2) -0.0007(19)
C24 0.146(4) 0.073(3) 0.222(5) 0.016(3) 0.116(4) -0.028(3)
C25 0.045(2) 0.048(2) 0.047(2) 0.0089(17) 0.0143(19) -0.0037(17)
C26 0.048(2) 0.073(2) 0.068(3) 0.003(2) 0.018(2) 0.0138(19)
C27 0.052(3) 0.076(3) 0.092(3) 0.021(2) 0.024(2) 0.010(2)
C28 0.042(3) 0.082(3) 0.094(4) 0.032(3) 0.003(3) -0.006(2)
C29 0.062(3) 0.091(3) 0.064(3) 0.014(2) -0.009(2) -0.020(2)
C30 0.069(3) 0.068(2) 0.052(2) 0.003(2) 0.011(2) -0.011(2)

loop_
_atom_type_symbol
_atom_type_description
_atom_type_scat_dispersion_real
_atom_type_scat_dispersion_imag
_atom_type_scat_source
C C 0.0033 0.0016 'International Tables Vol C Tables 4.2.6.8 and 6.1.1.4'
H H 0.0000 0.0000 'International Tables Vol C Tables 4.2.6.8 and 6.1.1.4'
N N 0.0061 0.0033 'International Tables Vol C Tables 4.2.6.8 and 6.1.1.4'
O O 0.0106 0.0060 'International Tables Vol C Tables 4.2.6.8 and 6.1.1.4'
Cl Cl 0.1484 0.1585 'International Tables Vol C Tables 4.2.6.8 and 6.1.1.4'

loop_
_geom_angle_atom_site_label_1
_geom_angle_atom_site_label_2
_geom_angle_atom_site_label_3
_geom_angle
C10 N1 C18 125.4(2)
C10 N1 C1 110.0(2)
C18 N1 C1 121.3(2)
C25 N2 C1 126.2(2)
C25 N2 H2 116.9
C1 N2 H2 116.9
C2 O1 H1 109.5
N2 C1 N1 111.8(2)
N2 C1 C5 111.5(2)
N1 C1 C5 108.7(2)
N2 C1 C2 116.7(2)
N1 C1 C2 103.2(2)
C5 C1 C2 104.3(2)
O1 C2 C11 110.8(2)
O1 C2 C3 112.8(2)
C11 C2 C3 111.1(2)
O1 C2 C1 115.6(2)
C11 C2 C1 102.7(2)
C3 C2 C1 103.3(2)
O2 C3 C4 126.9(3)
O2 C3 C2 125.1(3)
C4 C3 C2 108.0(3)
C5 C4 C9 121.3(3)
C5 C4 C3 110.9(3)
C9 C4 C3 127.5(3)
C4 C5 C6 120.4(3)
C4 C5 C1 111.6(3)
C6 C5 C1 128.0(3)
C5 C6 C7 118.0(3)
C5 C6 H6 121.0
C7 C6 H6 121.0
C8 C7 C6 121.5(3)
C8 C7 H7 119.3
C6 C7 H7 119.3
C7 C8 C9 120.7(3)
C7 C8 H8 119.7
C9 C8 H8 119.7
C8 C9 C4 117.9(3)
C8 C9 H9 121.0
C4 C9 H9 121.0
C11 C10 N1 113.1(3)
C11 C10 C15 123.9(3)
N1 C10 C15 122.9(3)
C10 C11 C12 122.5(3)
C10 C11 C2 110.6(2)
C12 C11 C2 126.9(3)
O3 C12 C11 123.3(3)
O3 C12 C13 120.6(3)
C11 C12 C13 116.1(3)
C12 C13 C14 116.3(3)
C12 C13 H13A 108.2
C14 C13 H13A 108.2
C12 C13 H13B 108.2
C14 C13 H13B 108.2
H13A C13 H13B 107.4
C17 C14 C13 110.5(3)
C17 C14 C15 108.8(3)
C13 C14 C15 109.2(2)
C17 C14 C16 109.4(3)
C13 C14 C16 109.8(3)
C15 C14 C16 109.0(3)
C10 C15 C14 111.4(2)
C10 C15 H15A 109.4
C14 C15 H15A 109.4
C10 C15 H15B 109.4
C14 C15 H15B 109.4
H15A C15 H15B 108.0
C14 C16 H16A 109.5
C14 C16 H16B 109.5
H16A C16 H16B 109.5
C14 C16 H16C 109.5
H16A C16 H16C 109.5
H16B C16 H16C 109.5
C14 C17 H17A 109.5
C14 C17 H17B 109.5
H17A C17 H17B 109.5
C14 C17 H17C 109.5
H17A C17 H17C 109.5
H17B C17 H17C 109.5
C19 C18 C23 119.0(3)
C19 C18 N1 120.2(3)
C23 C18 N1 120.5(3)
C18 C19 C20 120.3(3)
C18 C19 H19 119.8
C20 C19 H19 119.8
C21 C20 C19 121.3(3)
C21 C20 H20 119.4
C19 C20 H20 119.4
C20 C21 C22 118.2(3)
C20 C21 C24 121.6(4)
C22 C21 C24 120.2(4)
C21 C22 C23 121.4(3)
C21 C22 H22 119.3
C23 C22 H22 119.3
C18 C23 C22 119.8(3)
C18 C23 H23 120.1
C22 C23 H23 120.1
C21 C24 H24A 109.5
C21 C24 H24B 109.5
H24A C24 H24B 109.5
C21 C24 H24C 109.5
H24A C24 H24C 109.5
H24B C24 H24C 109.5
C30 C25 C26 118.4(3)
C30 C25 N2 117.2(3)
C26 C25 N2 124.4(3)
C27 C26 C25 120.8(3)
C27 C26 H26 119.6
C25 C26 H26 119.6
C28 C27 C26 119.8(3)
C28 C27 H27 120.1
C26 C27 H27 120.1
C27 C28 C29 121.3(4)
C27 C28 Cl1 119.0(4)
C29 C28 Cl1 119.7(4)
C28 C29 C30 119.5(4)
C28 C29 H29 120.3
C30 C29 H29 120.3
C25 C30 C29 120.2(3)
C25 C30 H30 119.9
C29 C30 H30 119.9

loop_
_geom_bond_atom_site_label_1
_geom_bond_atom_site_label_2
_geom_bond_distance
Cl1 C28 1.735(3)
N1 C10 1.360(3)
N1 C18 1.423(3)
N1 C1 1.496(3)
N2 C25 1.403(3)
N2 C1 1.418(3)
N2 H2 0.8600
O1 C2 1.400(3)
O1 H1 0.8200
O2 C3 1.212(3)
O3 C12 1.234(3)
C1 C5 1.518(3)
C1 C2 1.594(3)
C2 C11 1.493(3)
C2 C3 1.547(3)
C3 C4 1.457(3)
C4 C5 1.373(3)
C4 C9 1.383(3)
C5 C6 1.381(3)
C6 C7 1.382(3)
C6 H6 0.9300
C7 C8 1.366(4)
C7 H7 0.9300
C8 C9 1.381(3)
C8 H8 0.9300
C9 H9 0.9300
C10 C11 1.359(3)
C10 C15 1.499(3)
C11 C12 1.415(3)
C12 C13 1.513(3)
C13 C14 1.525(3)
C13 H13A 0.9700
C13 H13B 0.9700
C14 C17 1.523(3)
C14 C15 1.537(3)
C14 C16 1.544(3)
C15 H15A 0.9700
C15 H15B 0.9700
C16 H16A 0.9600
C16 H16B 0.9600
C16 H16C 0.9600
C17 H17A 0.9600
C17 H17B 0.9600
C17 H17C 0.9600
C18 C19 1.374(3)
C18 C23 1.381(3)
C19 C20 1.384(4)
C19 H19 0.9300
C20 C21 1.367(4)
C20 H20 0.9300
C21 C22 1.376(4)
C21 C24 1.524(4)
C22 C23 1.385(4)
C22 H22 0.9300
C23 H23 0.9300
C24 H24A 0.9600
C24 H24B 0.9600
C24 H24C 0.9600
C25 C30 1.383(4)
C25 C26 1.386(3)
C26 C27 1.377(4)
C26 H26 0.9300
C27 C28 1.355(4)
C27 H27 0.9300
C28 C29 1.356(4)
C29 C30 1.398(4)
C29 H29 0.9300
C30 H30 0.9300

loop_
_geom_torsion_atom_site_label_1
_geom_torsion_atom_site_label_2
_geom_torsion_atom_site_label_3
_geom_torsion_atom_site_label_4
_geom_torsion
C25 N2 C1 N1 60.4(3)
C25 N2 C1 C5 -177.7(2)
C25 N2 C1 C2 -58.0(3)
C10 N1 C1 N2 -132.8(2)
C18 N1 C1 N2 66.6(3)
C10 N1 C1 C5 103.6(3)
C18 N1 C1 C5 -56.9(3)
C10 N1 C1 C2 -6.6(3)
C18 N1 C1 C2 -167.1(2)
N2 C1 C2 O1 7.6(3)
N1 C1 C2 O1 -115.5(2)
C5 C1 C2 O1 131.0(2)
N2 C1 C2 C11 128.3(2)
N1 C1 C2 C11 5.3(3)
C5 C1 C2 C11 -108.2(2)
N2 C1 C2 C3 -116.1(3)
N1 C1 C2 C3 120.9(2)
C5 C1 C2 C3 7.4(3)
O1 C2 C3 O2 39.1(4)
C11 C2 C3 O2 -85.9(4)
C1 C2 C3 O2 164.6(3)
O1 C2 C3 C4 -138.5(2)
C11 C2 C3 C4 96.4(3)
C1 C2 C3 C4 -13.1(3)
O2 C3 C4 C5 -163.0(3)
C2 C3 C4 C5 14.6(3)
O2 C3 C4 C9 11.1(5)
C2 C3 C4 C9 -171.3(3)
C9 C4 C5 C6 -2.8(4)
C3 C4 C5 C6 171.7(2)
C9 C4 C5 C1 175.8(3)
C3 C4 C5 C1 -9.7(3)
N2 C1 C5 C4 127.7(3)
N1 C1 C5 C4 -108.6(3)
C2 C1 C5 C4 0.9(3)
N2 C1 C5 C6 -53.8(4)
N1 C1 C5 C6 69.9(4)
C2 C1 C5 C6 179.4(3)
C4 C5 C6 C7 3.3(4)
C1 C5 C6 C7 -175.1(3)
C5 C6 C7 C8 -1.0(5)
C6 C7 C8 C9 -2.0(5)
C7 C8 C9 C4 2.5(5)
C5 C4 C9 C8 -0.1(5)
C3 C4 C9 C8 -173.6(3)
C18 N1 C10 C11 165.0(3)
C1 N1 C10 C11 5.5(3)
C18 N1 C10 C15 -19.2(4)
C1 N1 C10 C15 -178.8(2)
N1 C10 C11 C12 176.9(2)
C15 C10 C11 C12 1.1(4)
N1 C10 C11 C2 -1.6(3)
C15 C10 C11 C2 -177.3(2)
O1 C2 C11 C10 121.4(2)
C3 C2 C11 C10 -112.4(3)
C1 C2 C11 C10 -2.6(3)
O1 C2 C11 C12 -56.9(4)
C3 C2 C11 C12 69.2(4)
C1 C2 C11 C12 179.0(3)
C10 C11 C12 O3 178.4(3)
C2 C11 C12 O3 -3.4(5)
C10 C11 C12 C13 0.0(4)
C2 C11 C12 C13 178.2(3)
O3 C12 C13 C14 154.3(3)
C11 C12 C13 C14 -27.2(4)
C12 C13 C14 C17 170.1(2)
C12 C13 C14 C15 50.4(3)
C12 C13 C14 C16 -69.1(3)
C11 C10 C15 C14 23.8(4)
N1 C10 C15 C14 -151.5(3)
C17 C14 C15 C10 -167.4(2)
C13 C14 C15 C10 -46.7(3)
C16 C14 C15 C10 73.3(3)
C10 N1 C18 C19 136.0(3)
C1 N1 C18 C19 -66.6(3)
C10 N1 C18 C23 -50.8(4)
C1 N1 C18 C23 106.6(3)
C23 C18 C19 C20 0.3(4)
N1 C18 C19 C20 173.6(2)
C18 C19 C20 C21 -0.2(5)
C19 C20 C21 C22 1.5(5)
C19 C20 C21 C24 180.0(3)
C20 C21 C22 C23 -2.8(5)
C24 C21 C22 C23 178.7(3)
C19 C18 C23 C22 -1.6(4)
N1 C18 C23 C22 -174.9(2)
C21 C22 C23 C18 2.9(5)
C1 N2 C25 C30 159.3(3)
C1 N2 C25 C26 -23.5(4)
C30 C25 C26 C27 -0.5(4)
N2 C25 C26 C27 -177.7(3)
C25 C26 C27 C28 1.1(5)
C26 C27 C28 C29 -0.8(5)
C26 C27 C28 Cl1 -179.6(2)
C27 C28 C29 C30 -0.1(5)
Cl1 C28 C29 C30 178.7(2)
C26 C25 C30 C29 -0.4(4)
N2 C25 C30 C29 177.0(3)
C28 C29 C30 C25 0.7(5)
